data_2003030
loop_
_publ_author_name
'Koji\'c-Prodi\'c, Biserka'
'Kiralj, Rudolf'
'\<Zini\'c, Mladen'
'Piantanida, Ivo'

_publ_section_title
;
 Crystal and molecular structures of diazapyrenes and a study of
 \p&#x00B7;&#x00B7;&#x00B7;\p interactions
;
_journal_issue 1
_journal_name_full 'Acta Crystallographica Section B'
_journal_page_first 55
_journal_page_last 69
_journal_paper_doi 10.1107/S0108768198006557
_journal_volume 55
_journal_year 1999
_chemical_formula_sum 'C16 H12 N2'
_chemical_formula_weight 232.286
_chemical_name_systematic
;
5,10-dimethyl-4,9-diazapyrene
;
_space_group_IT_number 14
_symmetry_cell_setting monoclinic
_symmetry_space_group_name_Hall '-P 2ybc'
_symmetry_space_group_name_H-M 'P 1 21/c 1'
_cell_angle_alpha 90
_cell_angle_beta 101.230(10)
_cell_angle_gamma 90
_cell_formula_units_Z 2
_cell_length_a 4.0246(5)
_cell_length_b 15.5147(5)
_cell_length_c 9.1453(9)
_cell_measurement_reflns_used 18
_cell_measurement_temperature 295(3)
_cell_measurement_theta_max 42
_cell_measurement_theta_min 11
_cell_volume 560.10(9)
_computing_cell_refinement 'CAD4 (Enraf Nonius 1988) software <CELDIM> routine'
_computing_data_collection 'EXPRESS-CAD4 (Enraf Nonius 1992) software'
_computing_data_reduction 'HELENA (Spek, 1994)'
_computing_molecular_graphics
;
PLATON93 (Spek, 1982, 1990) & ORTEP (Johnson, 1965), PLUTON93 (Spek 1991)
;
_computing_publication_material 'PLATON93 (Spek 1982, 1990)'
_computing_structure_refinement 'SHELX76 (Sheldrick, 1976)'
_computing_structure_solution 'SHELXS-86 (Sheldrick, 1985, 1990)'
_diffrn_ambient_temperature 295(3)
_diffrn_measurement_device 'Enraf-Nonius CAD4 diffractometer'
_diffrn_measurement_method \w/2\q
_diffrn_radiation_monochromator graphite
_diffrn_radiation_source 'fine-focused sealed tube'
_diffrn_radiation_type 'Cu K\a'
_diffrn_radiation_wavelength 1.54184
_diffrn_reflns_av_R_equivalents 0.0360
_diffrn_reflns_av_sigmaI/netI 0.0946
_diffrn_reflns_limit_h_max 0
_diffrn_reflns_limit_h_min -5
_diffrn_reflns_limit_k_max 0
_diffrn_reflns_limit_k_min -19
_diffrn_reflns_limit_l_max 11
_diffrn_reflns_limit_l_min -11
_diffrn_reflns_number 1297
_diffrn_reflns_reduction_process
;
 ?
;
_diffrn_reflns_theta_max 74.19
_diffrn_reflns_theta_min 5.70
_diffrn_standards_interval_count 41
_diffrn_standards_interval_time 120
_diffrn_standards_number 3
_exptl_absorpt_coefficient_mu 0.60
_exptl_absorpt_correction_type none
_exptl_crystal_colour colourless
_exptl_crystal_density_diffrn 1.377
_exptl_crystal_description needle
_exptl_crystal_F_000 244
_exptl_crystal_size_max 0.3
_exptl_crystal_size_mid 0.04
_exptl_crystal_size_min 0.04
_refine_diff_density_max 0.138
_refine_diff_density_min -0.147
_refine_ls_abs_structure_details
;
 ?
;
_refine_ls_extinction_method none
_refine_ls_goodness_of_fit_all 0.629
_refine_ls_goodness_of_fit_obs 0.660
_refine_ls_hydrogen_treatment refall
_refine_ls_matrix_type full
_refine_ls_number_parameters 106
_refine_ls_number_reflns 660
_refine_ls_number_restraints 0
_refine_ls_restrained_S_all 1.238
_refine_ls_restrained_S_obs 0.660
_refine_ls_R_factor_all 0.2272
_refine_ls_R_factor_obs 0.0425
_refine_ls_shift/esd_max -0.031
_refine_ls_shift/esd_mean 0.006
_refine_ls_structure_factor_coef Fsqd
_refine_ls_weighting_details 'w=1/[\s^2^(Fo^2^)+(0.1673P)^2^+0.5865P] where P=(Fo^2^+2Fc^2^)/3'
_refine_ls_weighting_scheme calc
_refine_ls_wR_factor_all 0.4272
_refine_ls_wR_factor_obs 0.1281
_reflns_number_observed 425
_reflns_number_total 1135
_reflns_observed_criterion >2sigma(I)
_cod_data_source_file na0085.cif
_cod_data_source_block DIAZA1
_cod_depositor_comments
;
The following automatic conversions were performed:

'_refine_ls_weighting_scheme' value 'calc
w=1/[\s^2^(Fo^2^)+(0.1673P)^2^+0.5865P] where P=(Fo^2^+2Fc^2^)/3' was
changed to 'calc'. New tag '_refine_ls_weighting_details' was
created. The value of the new tag was set to
'w=1/[\s^2^(Fo^2^)+(0.1673P)^2^+0.5865P] where P=(Fo^2^+2Fc^2^)/3'.

Automatic conversion script
Id: cif_fix_values 3143 2015-03-26 13:38:13Z robertas 
;
_cod_original_cell_volume 560.10(10)
_cod_database_code 2003030

loop_
_symmetry_equiv_pos_as_xyz
X,Y,Z
X,1/2-Y,1/2+Z
-X,-Y,-Z
-X,1/2+Y,1/2-Z

loop_
_atom_site_aniso_label
_atom_site_aniso_U_11
_atom_site_aniso_U_22
_atom_site_aniso_U_33
_atom_site_aniso_U_12
_atom_site_aniso_U_13
_atom_site_aniso_U_23
N4 0.050(2) 0.0373(18) 0.055(2) 0.0011(17) 0.0137(17) 0.0012(17)
C1 0.050(3) 0.045(3) 0.056(3) -0.002(2) 0.013(2) 0.000(2)
C2 0.058(3) 0.056(3) 0.046(2) 0.001(2) 0.008(2) 0.003(2)
C3 0.060(3) 0.048(3) 0.051(3) 0.009(2) 0.011(2) 0.010(2)
C5 0.051(2) 0.033(2) 0.055(3) 0.0051(18) 0.017(2) 0.0039(19)
C11 0.044(2) 0.035(2) 0.043(2) 0.0039(17) 0.0174(18) 0.0000(17)
C31 0.046(2) 0.042(2) 0.048(2) 0.001(2) 0.0163(18) 0.002(2)
C51 0.048(2) 0.037(2) 0.049(2) 0.0013(18) 0.0178(19) 0.0022(18)
C53 0.070(4) 0.038(3) 0.080(4) 0.002(2) 0.016(3) 0.007(3)

loop_
_atom_site_label
_atom_site_fract_x
_atom_site_fract_y
_atom_site_fract_z
_atom_site_U_iso_or_equiv
_atom_site_thermal_displace_type
_atom_site_calc_flag
_atom_site_refinement_flags
_atom_site_occupancy
_atom_site_disorder_group
N4 0.1676(8) 0.35583(19) 0.1291(3) 0.0470(11) Uani d . 1 .
C1 0.4509(10) 0.6138(3) 0.2271(4) 0.0500(17) Uani d . 1 .
C2 0.5860(11) 0.5469(3) 0.3198(4) 0.0536(16) Uani d . 1 .
C3 0.4908(11) 0.4623(3) 0.2872(4) 0.0530(17) Uani d . 1 .
C5 -0.0548(10) 0.3387(2) 0.0075(4) 0.0454(14) Uani d . 1 .
C11 0.1207(9) 0.5102(3) 0.0649(3) 0.0395(12) Uani d . 1 .
C31 0.2587(10) 0.4415(3) 0.1597(4) 0.0444(12) Uani d . 1 .
C51 -0.2135(10) 0.4036(2) -0.0975(4) 0.0435(12) Uani d . 1 .
C53 -0.1415(15) 0.2452(3) -0.0233(6) 0.062(2) Uani d . 1 .
H1 0.511(11) 0.675(3) 0.248(5) 0.067(13) Uiso d . 1 .
H2 0.756(11) 0.559(3) 0.412(5) 0.069(13) Uiso d . 1 .
H3 0.613(10) 0.421(3) 0.352(4) 0.057(13) Uiso d . 1 .
H531 -0.055(11) 0.226(3) -0.116(5) 0.073(15) Uiso d . 1 .
H532 -0.394(14) 0.237(3) -0.039(6) 0.103(19) Uiso d . 1 .
H533 -0.024(13) 0.214(3) 0.062(5) 0.089(17) Uiso d . 1 .

loop_
_atom_type_symbol
_atom_type_description
_atom_type_scat_dispersion_real
_atom_type_scat_dispersion_imag
_atom_type_scat_source
C C 0.0181 0.0091 'International Tables Vol C Tables 4.2.6.8 and 6.1.1.4'
H H 0.0000 0.0000 'International Tables Vol C Tables 4.2.6.8 and 6.1.1.4'
N N 0.0311 0.0180 'International Tables Vol C Tables 4.2.6.8 and 6.1.1.4'

loop_
_geom_angle_atom_site_label_1
_geom_angle_atom_site_label_2
_geom_angle_atom_site_label_3
_geom_angle_site_symmetry_1
_geom_angle_site_symmetry_3
_geom_angle
_geom_angle_publ_flag
C5 N4 C31 . . 118.2(3) no
C2 C1 C51 . 3_565 119.8(4) no
C1 C2 C3 . . 121.4(4) no
C2 C3 C31 . . 121.1(4) no
N4 C5 C51 . . 124.1(3) no
N4 C5 C53 . . 116.7(3) no
C51 C5 C53 . . 119.3(4) no
C11 C11 C31 3_565 . 117.9(4) no
C31 C11 C51 . 3_565 122.0(3) no
C11 C11 C51 3_565 3_565 120.1(4) no
N4 C31 C3 . . 120.0(4) no
N4 C31 C11 . . 122.6(3) no
C3 C31 C11 . . 117.4(4) no
C1 C51 C5 3_565 . 124.6(3) no
C5 C51 C11 . 3_565 117.1(3) no
C1 C51 C11 3_565 3_565 118.3(3) no
C2 C1 H1 . . 123(3) no
C51 C1 H1 3_565 . 117(3) no
C1 C2 H2 . . 120(3) no
C3 C2 H2 . . 119(3) no
C2 C3 H3 . . 115(3) no
C31 C3 H3 . . 124(3) no
C5 C53 H531 . . 109(3) no
C5 C53 H532 . . 110(3) no
C5 C53 H533 . . 106(3) no
H531 C53 H532 . . 110(4) no
H531 C53 H533 . . 109(4) no
H532 C53 H533 . . 112(4) no

loop_
_geom_bond_atom_site_label_1
_geom_bond_atom_site_label_2
_geom_bond_site_symmetry_2
_geom_bond_distance
_geom_bond_publ_flag
N4 C5 . 1.312(5) no
N4 C31 . 1.393(5) no
C1 C2 . 1.383(6) no
C1 C51 3_565 1.396(5) no
C2 C3 . 1.383(7) no
C3 C31 . 1.383(5) no
C5 C51 . 1.451(5) no
C5 C53 . 1.506(6) no
C11 C31 . 1.417(6) no
C11 C11 3_565 1.416(4) no
C11 C51 3_565 1.405(6) no
C1 H1 . .99(5) no
C2 H2 . .99(5) no
C3 H3 . .94(4) no
C53 H531 . 1.02(5) no
C53 H532 . 1.01(6) no
C53 H533 . .96(5) no

loop_
_geom_torsion_atom_site_label_1
_geom_torsion_atom_site_label_2
_geom_torsion_atom_site_label_3
_geom_torsion_atom_site_label_4
_geom_torsion_site_symmetry_1
_geom_torsion_site_symmetry_3
_geom_torsion_site_symmetry_4
_geom_torsion
_geom_torsion_publ_flag
C31 N4 C5 C53 . . . 178.8(4) no
C5 N4 C31 C11 . . . .0(19) no
C5 N4 C31 C3 . . . 179.6(4) no
C31 N4 C5 C51 . . . -.2(6) no
C51 C1 C2 C3 3_565 . . -.1(6) no
C2 C1 C51 C5 . 3_565 3_565 179.8(4) no
C2 C1 C51 C11 . 3_565 . -.4(6) no
C1 C2 C3 C31 . . . .6(6) no
C2 C3 C31 N4 . . . 179.8(4) no
C2 C3 C31 C11 . . . -.5(6) no
C53 C5 C51 C1 . . 3_565 1.2(6) no
C53 C5 C51 C11 . . 3_565 -179.1(4) no
N4 C5 C51 C11 . . 3_565 -.2(6) no
N4 C5 C51 C1 . . 3_565 -179.9(5) no
C51 C11 C31 N4 3_565 . . 179.7(4) no
C11 C11 C31 N4 3_565 . . .5(5) no
C11 C11 C31 C3 3_565 . . -179.1(4) no
C31 C11 C11 C31 . 3_565 3_565 -180(2) no
C51 C11 C11 C51 3_565 3_565 . -180.0(16) no
C31 C11 C51 C1 . 3_565 . .4(6) no
C31 C11 C51 C5 . 3_565 3_565 -179.8(3) no
C11 C11 C51 C1 3_565 3_565 . 179.6(4) no
C51 C11 C31 C3 3_565 . . .0(12) no
C31 C11 C11 C51 . 3_565 . -.8(5) no
